data_2020039
loop_
_publ_author_name
'Zhou, Dong-Mei'
'Zhao, Xiao-Lan'
'Liu, Feng-Yi'
'Kou, Jun-Feng'

_publ_section_title
;
 Synthesis and crystal structures of two coordination polymers and a
 binuclear cadmium(II) complex containing 3- and 4-aminobenzoate ligands
;
_journal_coeditor_code LF3012
_journal_issue 8
_journal_name_full 'Acta Crystallographica Section C'
_journal_page_first
;
;
_journal_paper_doi 10.1107/S2053229615012371
_journal_volume 71
_journal_year 2015
_chemical_formula_iupac '[Cd2 (C2 H3 O2)2 (C7 H6 N O2)2 (C10 H8 N2)2]'
_chemical_formula_moiety 'C38 H34 Cd2 N6 O8'
_chemical_formula_sum 'C38 H34 Cd2 N6 O8'
_chemical_formula_weight 927.51
_chemical_name_systematic
Di-\m-acetato-\k^4^<i>O</i>:<i>O</i>'-bis[(4-aminobenzoato-\k^2^<i>O</i>,<i>O</i>')(2,2'-bipyridine-\k^2^<i>N</i>,<i>N</i>')cadmium(II)]
_space_group_IT_number 29
_symmetry_cell_setting orthorhombic
_symmetry_space_group_name_Hall 'P 2c -2ac'
_symmetry_space_group_name_H-M 'P c a 21'
_atom_sites_solution_hydrogens geom
_atom_sites_solution_primary direct
_atom_sites_solution_secondary difmap
_audit_creation_method SHELXL97
_cell_angle_alpha 90.00
_cell_angle_beta 90.00
_cell_angle_gamma 90.00
_cell_formula_units_Z 4
_cell_length_a 21.143(4)
_cell_length_b 8.0696(16)
_cell_length_c 21.473(4)
_cell_measurement_reflns_used 32215
_cell_measurement_temperature 293(2)
_cell_measurement_theta_min 24.99
_cell_volume 3663.6(12)
_computing_cell_refinement
;
CrystalStructure (Rigaku/MSC, 2006)
;
_computing_data_collection
;
CrystalStructure (Rigaku/MSC, 2006)
;
_computing_data_reduction
;
CrystalStructure (Rigaku/MSC, 2006)
;
_computing_molecular_graphics
;
DIAMOND (Brandenburg, 1999)
;
_computing_publication_material
;
SHELXTL (Sheldrick, 2008)
;
_computing_structure_refinement
;
SHELXTL (Sheldrick, 2008)
;
_computing_structure_solution
;
SHELXTL (Sheldrick, 2008)
;
_diffrn_ambient_temperature 293(2)
_diffrn_measured_fraction_theta_full 0.997
_diffrn_measured_fraction_theta_max 0.997
_diffrn_measurement_device_type 'Rigaku Saturn 724+ diffractometer with MM007-HF CCD area-detector'
_diffrn_measurement_method '\w scans at fixed \c = 45\%'
_diffrn_radiation_monochromator Confocal
_diffrn_radiation_source 'rotating anode'
_diffrn_radiation_type MoK\a
_diffrn_radiation_wavelength 0.71073
_diffrn_reflns_av_R_equivalents 0.0469
_diffrn_reflns_av_sigmaI/netI 0.0435
_diffrn_reflns_limit_h_max 25
_diffrn_reflns_limit_h_min -24
_diffrn_reflns_limit_k_max 9
_diffrn_reflns_limit_k_min -9
_diffrn_reflns_limit_l_max 25
_diffrn_reflns_limit_l_min -25
_diffrn_reflns_number 24681
_diffrn_reflns_theta_full 24.99
_diffrn_reflns_theta_max 24.99
_diffrn_reflns_theta_min 3.16
_diffrn_standards_decay_% 0
_diffrn_standards_interval_count 150
_diffrn_standards_number 2
_exptl_absorpt_coefficient_mu 1.222
_exptl_absorpt_correction_T_max 0.7417
_exptl_absorpt_correction_T_min 0.7031
_exptl_absorpt_correction_type multi-scan
_exptl_absorpt_process_details
;
(SADABS; Sheldrick, 1996)
;
_exptl_crystal_colour colourless
_exptl_crystal_density_diffrn 1.682
_exptl_crystal_density_method 'not measured'
_exptl_crystal_description block
_exptl_crystal_F_000 1856
_exptl_crystal_size_max 0.31
_exptl_crystal_size_mid 0.29
_exptl_crystal_size_min 0.26
_refine_diff_density_max 0.638
_refine_diff_density_min -0.693
_refine_ls_abs_structure_details
;
Flack (1983), with 3018 Friedel pairs
;
_refine_ls_abs_structure_Flack 0.49(3)
_refine_ls_extinction_method none
_refine_ls_goodness_of_fit_ref 1.039
_refine_ls_hydrogen_treatment constr
_refine_ls_matrix_type full
_refine_ls_number_parameters 489
_refine_ls_number_reflns 6329
_refine_ls_number_restraints 15
_refine_ls_restrained_S_all 1.068
_refine_ls_R_factor_all 0.0372
_refine_ls_R_factor_gt 0.0304
_refine_ls_shift/su_max 0.002
_refine_ls_shift/su_mean 0.000
_refine_ls_structure_factor_coef Fsqd
_refine_ls_weighting_details 'calc w = 1/[\s^2^(Fo^2^)+(0.0236P)^2^+2.7050P] where P=(Fo^2^+2Fc^2^)/3'
_refine_ls_weighting_scheme calc
_refine_ls_wR_factor_gt 0.0661
_refine_ls_wR_factor_ref 0.0683
_reflns_number_gt 5565
_reflns_number_total 6329
_reflns_threshold_expression I>2\s(I)
_cod_data_source_file lf3012sup1.cif
_cod_data_source_block III
_cod_original_cell_volume 3663.7(13)
_cod_database_code 2020039

loop_
_symmetry_equiv_pos_as_xyz
'x, y, z'
'-x, -y, z+1/2'
'x+1/2, -y, z'
'-x+1/2, y, z+1/2'

loop_
_atom_site_type_symbol
_atom_site_label
_atom_site_fract_x
_atom_site_fract_y
_atom_site_fract_z
_atom_site_U_iso_or_equiv
_atom_site_adp_type
_atom_site_calc_flag
_atom_site_refinement_flags
_atom_site_occupancy
_atom_site_symmetry_multiplicity
Cd Cd1 0.304095(13) 0.87599(4) 0.460968(15) 0.03396(9) Uani d . 1 1
Cd Cd2 0.438375(13) 0.62483(4) 0.552308(15) 0.03467(9) Uani d U 1 1
N N1 0.23624(18) 0.9477(5) 0.5457(2) 0.0378(10) Uani d . 1 1
N N2 0.2097(2) 0.9870(6) 0.4233(2) 0.0383(11) Uani d . 1 1
N N3 0.5379(2) 0.5508(7) 0.5896(2) 0.0473(12) Uani d . 1 1
N N4 0.5038(2) 0.5346(6) 0.4703(2) 0.0422(11) Uani d . 1 1
N N5 0.5766(2) 0.9576(7) 0.1789(3) 0.0569(14) Uani d . 1 1
H H5A 0.5977 1.0472 0.1726 0.068 Uiso calc R 1 1
H H5B 0.5872 0.8677 0.1601 0.068 Uiso calc R 1 1
N N6 0.1749(2) 0.4297(7) 0.8329(2) 0.0529(12) Uani d . 1 1
H H6A 0.1601 0.5125 0.8534 0.063 Uiso calc R 1 1
H H6B 0.1581 0.3332 0.8370 0.063 Uiso calc R 1 1
O O1 0.35676(18) 1.0770(5) 0.3811(2) 0.0527(10) Uani d . 1 1
O O2 0.35674(17) 0.8066(5) 0.37314(19) 0.0515(10) Uani d . 1 1
O O3 0.38922(17) 0.6802(5) 0.64580(18) 0.0467(9) Uani d . 1 1
O O4 0.39341(19) 0.4127(5) 0.62463(19) 0.0515(10) Uani d . 1 1
O O5 0.48003(18) 0.8791(5) 0.5353(3) 0.0674(16) Uani d . 1 1
O O6 0.38095(19) 0.9525(7) 0.5282(2) 0.0729(15) Uani d . 1 1
O O7 0.3555(2) 0.5802(6) 0.4905(2) 0.0572(8) Uani d U 1 1
O O8 0.25692(18) 0.6149(5) 0.4708(3) 0.0610(12) Uani d . 1 1
C C1 0.4259(2) 0.9519(7) 0.3063(3) 0.0355(12) Uani d . 1 1
C C2 0.4442(2) 0.8108(7) 0.2737(3) 0.0437(13) Uani d . 1 1
H H2 0.4228 0.7119 0.2808 0.052 Uiso calc R 1 1
C C3 0.4929(3) 0.8131(7) 0.2316(3) 0.0465(13) Uani d . 1 1
H H3 0.5039 0.7157 0.2111 0.056 Uiso calc R 1 1
C C4 0.5266(2) 0.9582(8) 0.2187(3) 0.0440(13) Uani d . 1 1
C C5 0.5077(3) 1.1014(7) 0.2503(3) 0.0458(14) Uani d . 1 1
H H5 0.5283 1.2011 0.2424 0.055 Uiso calc R 1 1
C C6 0.4586(3) 1.0966(7) 0.2932(3) 0.0460(14) Uani d . 1 1
H H6 0.4474 1.1935 0.3139 0.055 Uiso calc R 1 1
C C7 0.3763(2) 0.9457(8) 0.3559(2) 0.0386(12) Uani d . 1 1
C C8 0.3232(2) 0.5022(6) 0.7062(3) 0.0332(12) Uani d . 1 1
C C9 0.3012(2) 0.6288(7) 0.7424(3) 0.0436(14) Uani d . 1 1
H H9 0.3185 0.7339 0.7377 0.052 Uiso calc R 1 1
C C10 0.2534(3) 0.6047(7) 0.7861(2) 0.0444(13) Uani d . 1 1
H H10 0.2401 0.6932 0.8105 0.053 Uiso calc R 1 1
C C11 0.2254(2) 0.4513(7) 0.7937(3) 0.0381(12) Uani d . 1 1
C C12 0.2474(3) 0.3200(7) 0.7564(3) 0.0476(14) Uani d . 1 1
H H12 0.2294 0.2154 0.7604 0.057 Uiso calc R 1 1
C C13 0.2961(3) 0.3453(6) 0.7135(3) 0.0430(13) Uani d . 1 1
H H13 0.3106 0.2571 0.6895 0.052 Uiso calc R 1 1
C C14 0.3717(2) 0.5297(7) 0.6560(3) 0.0382(13) Uani d . 1 1
C C15 0.1987(3) 1.0096(8) 0.3634(4) 0.0524(18) Uani d . 1 1
H H15 0.2319 0.9912 0.3359 0.063 Uiso calc R 1 1
C C16 0.1414(3) 1.0586(9) 0.3386(3) 0.0623(18) Uani d . 1 1
H H16 0.1357 1.0711 0.2959 0.075 Uiso calc R 1 1
C C17 0.0926(2) 1.0885(8) 0.3806(3) 0.0543(16) Uani d . 1 1
H H17 0.0529 1.1199 0.3663 0.065 Uiso calc R 1 1
C C18 0.1036(2) 1.0713(7) 0.4435(3) 0.0466(14) Uani d . 1 1
H H18 0.0718 1.0946 0.4721 0.056 Uiso calc R 1 1
C C19 0.1630(2) 1.0185(6) 0.4640(4) 0.0361(12) Uani d . 1 1
C C20 0.1768(3) 0.9950(6) 0.5313(3) 0.0365(15) Uani d . 1 1
C C21 0.1326(3) 1.0254(8) 0.5779(3) 0.0491(15) Uani d . 1 1
H H21 0.0923 1.0621 0.5675 0.059 Uiso calc R 1 1
C C22 0.1487(3) 1.0010(8) 0.6401(3) 0.0562(18) Uani d . 1 1
H H22 0.1195 1.0184 0.6718 0.067 Uiso calc R 1 1
C C23 0.2105(3) 0.9491(9) 0.6530(3) 0.0581(17) Uani d . 1 1
H H23 0.2234 0.9335 0.6941 0.070 Uiso calc R 1 1
C C24 0.2517(3) 0.9215(7) 0.6055(3) 0.0468(13) Uani d . 1 1
H H24 0.2921 0.8830 0.6148 0.056 Uiso calc R 1 1
C C25 0.5530(3) 0.5677(9) 0.6505(3) 0.0518(15) Uani d . 1 1
H H25 0.5219 0.6034 0.6781 0.062 Uiso calc R 1 1
C C26 0.6121(3) 0.5345(9) 0.6733(3) 0.0584(16) Uani d . 1 1
H H26 0.6212 0.5497 0.7153 0.070 Uiso calc R 1 1
C C27 0.6565(3) 0.4794(9) 0.6339(3) 0.0658(19) Uani d . 1 1
H H27 0.6967 0.4534 0.6486 0.079 Uiso calc R 1 1
C C28 0.6428(3) 0.4612(8) 0.5713(3) 0.0567(17) Uani d . 1 1
H H28 0.6735 0.4244 0.5436 0.068 Uiso calc R 1 1
C C29 0.5825(2) 0.4988(6) 0.5508(4) 0.0430(14) Uani d . 1 1
C C30 0.5636(2) 0.4894(7) 0.4829(3) 0.0388(15) Uani d . 1 1
C C31 0.6063(3) 0.4429(9) 0.4377(3) 0.0612(18) Uani d . 1 1
H H31 0.6476 0.4139 0.4478 0.073 Uiso calc R 1 1
C C32 0.5855(4) 0.4411(11) 0.3773(4) 0.075(2) Uani d . 1 1
H H32 0.6127 0.4084 0.3456 0.090 Uiso calc R 1 1
C C33 0.5261(4) 0.4863(9) 0.3635(4) 0.068(2) Uani d . 1 1
H H33 0.5125 0.4857 0.3224 0.082 Uiso calc R 1 1
C C34 0.4855(3) 0.5334(8) 0.4102(3) 0.0512(14) Uani d . 1 1
H H34 0.4445 0.5652 0.4001 0.061 Uiso calc R 1 1
C C35 0.4392(2) 0.9815(7) 0.5242(3) 0.0326(12) Uani d . 1 1
C C36 0.4575(4) 1.1553(8) 0.5070(4) 0.0691(19) Uani d . 1 1
H H36A 0.4659 1.1610 0.4631 0.104 Uiso calc R 1 1
H H36B 0.4949 1.1865 0.5296 0.104 Uiso calc R 1 1
H H36C 0.4236 1.2296 0.5173 0.104 Uiso calc R 1 1
C C37 0.3002(3) 0.5235(9) 0.4876(4) 0.0559(9) Uani d U 1 1
C C38 0.2867(4) 0.3466(8) 0.5027(4) 0.069(2) Uani d . 1 1
H H38A 0.3025 0.2771 0.4699 0.103 Uiso calc R 1 1
H H38B 0.2419 0.3310 0.5067 0.103 Uiso calc R 1 1
H H38C 0.3071 0.3178 0.5411 0.103 Uiso calc R 1 1

loop_
_atom_site_aniso_label
_atom_site_aniso_U_11
_atom_site_aniso_U_22
_atom_site_aniso_U_33
_atom_site_aniso_U_12
_atom_site_aniso_U_13
_atom_site_aniso_U_23
Cd1 0.02493(15) 0.04003(19) 0.03691(18) 0.00165(14) 0.00181(15) 0.0029(2)
Cd2 0.02506(15) 0.0414(2) 0.03759(18) 0.00058(14) 0.00268(15) 0.0044(2)
N1 0.030(2) 0.048(2) 0.035(3) -0.0038(18) -0.006(2) -0.002(2)
N2 0.031(2) 0.051(3) 0.033(3) 0.0072(19) -0.001(2) 0.005(2)
N3 0.035(2) 0.058(3) 0.049(4) 0.005(2) 0.003(2) 0.010(3)
N4 0.038(2) 0.045(3) 0.043(3) 0.004(2) -0.003(2) -0.005(2)
N5 0.054(3) 0.060(3) 0.056(3) 0.005(3) 0.025(3) 0.008(3)
N6 0.053(3) 0.059(3) 0.047(3) -0.013(3) 0.016(2) -0.001(3)
O1 0.050(2) 0.051(2) 0.057(3) 0.0097(18) 0.0139(19) -0.004(2)
O2 0.050(2) 0.057(3) 0.047(2) -0.0048(19) 0.0130(19) 0.004(2)
O3 0.048(2) 0.042(2) 0.050(2) -0.0091(17) 0.0157(18) -0.0013(18)
O4 0.053(2) 0.050(2) 0.051(2) -0.0011(18) 0.0183(19) -0.005(2)
O5 0.044(2) 0.050(3) 0.108(5) 0.0038(19) 0.029(2) 0.021(3)
O6 0.038(2) 0.129(4) 0.052(3) -0.030(3) -0.0069(19) 0.025(3)
O7 0.0517(10) 0.0634(12) 0.0565(12) -0.0094(9) -0.0092(8) 0.0044(9)
O8 0.044(2) 0.051(2) 0.088(4) 0.0032(18) 0.014(2) 0.014(2)
C1 0.034(2) 0.036(3) 0.036(3) -0.004(2) 0.003(2) 0.005(2)
C2 0.048(3) 0.046(3) 0.037(3) -0.012(2) 0.004(2) -0.005(3)
C3 0.054(3) 0.044(3) 0.042(3) -0.002(3) 0.007(3) -0.005(3)
C4 0.034(2) 0.058(4) 0.040(3) 0.008(3) 0.005(2) 0.009(3)
C5 0.045(3) 0.036(3) 0.057(4) -0.003(2) 0.005(3) 0.011(3)
C6 0.041(3) 0.044(3) 0.052(4) 0.008(2) 0.006(3) -0.007(3)
C7 0.031(3) 0.056(4) 0.028(3) -0.009(3) -0.005(2) 0.001(3)
C8 0.030(2) 0.042(3) 0.028(3) 0.003(2) 0.000(2) 0.002(2)
C9 0.042(3) 0.039(3) 0.050(3) -0.004(2) -0.003(3) -0.002(3)
C10 0.049(3) 0.049(3) 0.036(3) -0.007(3) 0.012(3) -0.008(2)
C11 0.037(2) 0.049(3) 0.028(3) -0.001(2) -0.001(2) 0.001(3)
C12 0.052(3) 0.034(3) 0.056(3) -0.004(2) 0.011(3) 0.011(3)
C13 0.052(3) 0.031(3) 0.046(3) 0.005(2) 0.012(3) 0.001(2)
C14 0.029(2) 0.051(3) 0.034(3) 0.004(2) -0.001(2) 0.006(3)
C15 0.038(3) 0.063(4) 0.056(4) 0.003(3) 0.005(3) 0.004(3)
C16 0.056(4) 0.080(5) 0.051(4) 0.013(4) -0.007(3) 0.016(4)
C17 0.032(3) 0.071(4) 0.060(4) 0.008(3) -0.013(3) 0.003(3)
C18 0.031(3) 0.058(4) 0.051(4) 0.010(2) -0.001(2) -0.003(3)
C19 0.034(2) 0.034(3) 0.040(3) -0.0007(19) 0.006(3) 0.003(3)
C20 0.026(2) 0.033(3) 0.051(4) 0.002(2) 0.000(3) 0.001(2)
C21 0.038(3) 0.064(4) 0.046(4) 0.006(3) 0.010(3) 0.001(3)
C22 0.050(3) 0.073(5) 0.046(4) 0.007(3) 0.017(3) 0.001(3)
C23 0.069(4) 0.071(4) 0.034(4) 0.011(4) 0.001(3) 0.005(3)
C24 0.046(3) 0.049(3) 0.046(3) 0.007(3) -0.005(3) -0.003(3)
C25 0.046(3) 0.075(5) 0.034(3) 0.004(3) -0.005(3) -0.005(3)
C26 0.056(4) 0.068(4) 0.051(4) 0.001(3) -0.012(3) 0.004(3)
C27 0.046(3) 0.086(5) 0.066(5) 0.005(3) -0.022(3) 0.002(4)
C28 0.041(3) 0.057(4) 0.072(5) 0.012(3) -0.003(3) -0.005(3)
C29 0.035(3) 0.037(3) 0.057(4) -0.002(2) 0.000(3) 0.000(3)
C30 0.033(3) 0.043(4) 0.040(4) -0.005(2) 0.001(2) 0.002(2)
C31 0.042(3) 0.078(5) 0.063(5) 0.023(3) 0.012(3) -0.008(4)
C32 0.060(4) 0.106(6) 0.060(5) 0.019(4) 0.020(4) -0.012(5)
C33 0.081(5) 0.075(5) 0.049(4) 0.006(4) -0.004(4) -0.007(4)
C34 0.054(3) 0.055(4) 0.045(3) 0.002(3) -0.005(3) -0.004(3)
C35 0.027(3) 0.041(3) 0.030(3) -0.002(2) 0.0083(19) -0.005(2)
C36 0.080(5) 0.042(4) 0.085(5) 0.001(3) 0.013(4) 0.002(3)
C37 0.0505(13) 0.0622(16) 0.0550(15) -0.0095(12) -0.0076(12) 0.0045(13)
C38 0.081(5) 0.035(4) 0.091(6) 0.008(3) 0.007(4) 0.006(4)

loop_
_atom_type_symbol
_atom_type_description
_atom_type_scat_dispersion_real
_atom_type_scat_dispersion_imag
_atom_type_scat_source
C C 0.0033 0.0016 'International Tables Vol C Tables 4.2.6.8 and 6.1.1.4'
H H 0.0000 0.0000 'International Tables Vol C Tables 4.2.6.8 and 6.1.1.4'
N N 0.0061 0.0033 'International Tables Vol C Tables 4.2.6.8 and 6.1.1.4'
O O 0.0106 0.0060 'International Tables Vol C Tables 4.2.6.8 and 6.1.1.4'
Cd Cd -0.8075 1.2024 'International Tables Vol C Tables 4.2.6.8 and 6.1.1.4'

loop_
_geom_angle_atom_site_label_1
_geom_angle_atom_site_label_2
_geom_angle_atom_site_label_3
_geom_angle
O6 Cd1 O2 104.27(16)
O6 Cd1 N2 137.07(19)
O2 Cd1 N2 103.11(16)
O6 Cd1 O8 119.66(16)
O2 Cd1 O8 93.56(16)
N2 Cd1 O8 90.71(15)
O6 Cd1 N1 83.05(15)
O2 Cd1 N1 172.53(14)
N2 Cd1 N1 69.98(16)
O8 Cd1 N1 83.89(15)
O6 Cd1 O1 86.74(15)
O2 Cd1 O1 52.82(13)
N2 Cd1 O1 84.16(14)
O8 Cd1 O1 143.18(17)
N1 Cd1 O1 127.32(14)
O7 Cd2 O5 110.89(17)
O7 Cd2 O3 101.29(15)
O5 Cd2 O3 98.06(16)
O7 Cd2 N3 150.93(18)
O5 Cd2 N3 86.36(17)
O3 Cd2 N3 99.05(16)
O7 Cd2 N4 88.09(16)
O5 Cd2 N4 86.05(16)
O3 Cd2 N4 167.52(15)
N3 Cd2 N4 69.33(17)
O7 Cd2 O4 87.73(15)
O5 Cd2 O4 150.40(17)
O3 Cd2 O4 54.53(13)
N3 Cd2 O4 87.38(16)
N4 Cd2 O4 118.45(15)
C24 N1 C20 119.4(5)
C24 N1 Cd1 123.0(3)
C20 N1 Cd1 116.9(4)
C15 N2 C19 118.6(5)
C15 N2 Cd1 122.9(4)
C19 N2 Cd1 118.4(4)
C29 N3 C25 118.1(6)
C29 N3 Cd2 120.5(5)
C25 N3 Cd2 121.3(4)
C30 N4 C34 117.5(5)
C30 N4 Cd2 119.1(4)
C34 N4 Cd2 123.3(4)
C4 N5 H5A 120.0
C4 N5 H5B 120.0
H5A N5 H5B 120.0
C11 N6 H6A 120.0
C11 N6 H6B 120.0
H6A N6 H6B 120.0
C7 O1 Cd1 84.2(3)
C7 O2 Cd1 100.8(3)
C14 O3 Cd2 95.5(3)
C14 O4 Cd2 87.6(3)
C35 O5 Cd2 111.7(3)
C35 O6 Cd1 135.4(4)
C37 O7 Cd2 145.1(5)
C37 O8 Cd1 104.4(4)
C6 C1 C2 116.7(5)
C6 C1 C7 121.5(5)
C2 C1 C7 121.7(5)
C3 C2 C1 122.0(5)
C3 C2 H2 119.0
C1 C2 H2 119.0
C2 C3 C4 121.6(5)
C2 C3 H3 119.2
C4 C3 H3 119.2
N5 C4 C5 121.9(6)
N5 C4 C3 121.1(6)
C5 C4 C3 116.9(5)
C6 C5 C4 120.8(5)
C6 C5 H5 119.6
C4 C5 H5 119.6
C1 C6 C5 122.1(5)
C1 C6 H6 119.0
C5 C6 H6 119.0
O2 C7 O1 121.3(5)
O2 C7 C1 118.2(5)
O1 C7 C1 120.5(5)
C9 C8 C13 118.2(5)
C9 C8 C14 122.0(5)
C13 C8 C14 119.6(5)
C8 C9 C10 121.8(5)
C8 C9 H9 119.1
C10 C9 H9 119.1
C11 C10 C9 121.1(5)
C11 C10 H10 119.5
C9 C10 H10 119.5
N6 C11 C10 121.4(5)
N6 C11 C12 120.8(5)
C10 C11 C12 117.7(5)
C13 C12 C11 120.6(5)
C13 C12 H12 119.7
C11 C12 H12 119.7
C12 C13 C8 120.6(5)
C12 C13 H13 119.7
C8 C13 H13 119.7
O4 C14 O3 121.0(5)
O4 C14 C8 121.8(5)
O3 C14 C8 117.2(5)
N2 C15 C16 124.8(6)
N2 C15 H15 117.6
C16 C15 H15 117.6
C15 C16 C17 116.7(7)
C15 C16 H16 121.7
C17 C16 H16 121.7
C18 C17 C16 119.6(5)
C18 C17 H17 120.2
C16 C17 H17 120.2
C17 C18 C19 119.4(6)
C17 C18 H18 120.3
C19 C18 H18 120.3
N2 C19 C18 120.9(7)
N2 C19 C20 117.7(5)
C18 C19 C20 121.4(5)
N1 C20 C21 120.7(6)
N1 C20 C19 116.2(5)
C21 C20 C19 123.1(5)
C20 C21 C22 120.1(6)
C20 C21 H21 119.9
C22 C21 H21 119.9
C21 C22 C23 117.4(6)
C21 C22 H22 121.3
C23 C22 H22 121.3
C24 C23 C22 119.8(6)
C24 C23 H23 120.1
C22 C23 H23 120.1
N1 C24 C23 122.4(5)
N1 C24 H24 118.8
C23 C24 H24 118.8
N3 C25 C26 122.8(6)
N3 C25 H25 118.6
C26 C25 H25 118.6
C27 C26 C25 118.6(7)
C27 C26 H26 120.7
C25 C26 H26 120.7
C26 C27 C28 120.2(6)
C26 C27 H27 119.9
C28 C27 H27 119.9
C27 C28 C29 118.6(7)
C27 C28 H28 120.7
C29 C28 H28 120.7
N3 C29 C28 121.7(8)
N3 C29 C30 115.7(5)
C28 C29 C30 122.6(6)
N4 C30 C31 123.3(6)
N4 C30 C29 115.3(5)
C31 C30 C29 121.3(5)
C32 C31 C30 117.3(6)
C32 C31 H31 121.3
C30 C31 H31 121.3
C33 C32 C31 120.5(7)
C33 C32 H32 119.7
C31 C32 H32 119.7
C32 C33 C34 119.9(7)
C32 C33 H33 120.0
C34 C33 H33 120.0
N4 C34 C33 121.5(6)
N4 C34 H34 119.3
C33 C34 H34 119.3
O5 C35 O6 123.7(6)
O5 C35 C36 119.9(5)
O6 C35 C36 116.4(5)
C35 C36 H36A 109.5
C35 C36 H36B 109.5
H36A C36 H36B 109.5
C35 C36 H36C 109.5
H36A C36 H36C 109.5
H36B C36 H36C 109.5
O8 C37 O7 119.2(6)
O8 C37 C38 119.8(6)
O7 C37 C38 121.0(6)
C37 C38 H38A 109.5
C37 C38 H38B 109.5
H38A C38 H38B 109.5
C37 C38 H38C 109.5
H38A C38 H38C 109.5
H38B C38 H38C 109.5

loop_
_geom_bond_atom_site_label_1
_geom_bond_atom_site_label_2
_geom_bond_distance
_geom_bond_publ_flag
Cd1 O6 2.260(4) y
Cd1 O2 2.260(4) y
Cd1 N2 2.333(4) y
Cd1 O8 2.341(4) y
Cd1 N1 2.389(5) y
Cd1 O1 2.610(4) y
Cd2 O7 2.229(4) y
Cd2 O5 2.263(4) y
Cd2 O3 2.304(4) y
Cd2 N3 2.330(5) y
Cd2 N4 2.355(5) y
Cd2 O4 2.499(4) y
N1 C24 1.342(7) ?
N1 C20 1.350(6) ?
N2 C15 1.318(9) ?
N2 C19 1.343(8) ?
N3 C29 1.326(9) ?
N3 C25 1.353(8) ?
N4 C30 1.343(7) ?
N4 C34 1.347(8) ?
N5 C4 1.361(7) ?
N5 H5A 0.8600 ?
N5 H5B 0.8600 ?
N6 C11 1.370(7) ?
N6 H6A 0.8600 ?
N6 H6B 0.8600 ?
O1 C7 1.260(7) ?
O2 C7 1.252(7) ?
O3 C14 1.289(7) ?
O4 C14 1.247(7) ?
O5 C35 1.219(6) ?
O6 C35 1.256(6) ?
O7 C37 1.257(7) ?
O8 C37 1.229(8) ?
C1 C6 1.386(8) ?
C1 C2 1.391(8) ?
C1 C7 1.496(7) ?
C2 C3 1.371(7) ?
C2 H2 0.9300 ?
C3 C4 1.398(8) ?
C3 H3 0.9300 ?
C4 C5 1.398(8) ?
C5 C6 1.389(8) ?
C5 H5 0.9300 ?
C6 H6 0.9300 ?
C8 C9 1.366(8) ?
C8 C13 1.398(7) ?
C8 C14 1.503(8) ?
C9 C10 1.392(8) ?
C9 H9 0.9300 ?
C10 C11 1.382(7) ?
C10 H10 0.9300 ?
C11 C12 1.408(8) ?
C12 C13 1.396(7) ?
C12 H12 0.9300 ?
C13 H13 0.9300 ?
C15 C16 1.381(9) ?
C15 H15 0.9300 ?
C16 C17 1.392(9) ?
C16 H16 0.9300 ?
C17 C18 1.377(8) ?
C17 H17 0.9300 ?
C18 C19 1.397(7) ?
C18 H18 0.9300 ?
C19 C20 1.488(10) ?
C20 C21 1.389(8) ?
C21 C22 1.392(9) ?
C21 H21 0.9300 ?
C22 C23 1.400(9) ?
C22 H22 0.9300 ?
C23 C24 1.360(9) ?
C23 H23 0.9300 ?
C24 H24 0.9300 ?
C25 C26 1.367(8) ?
C25 H25 0.9300 ?
C26 C27 1.341(9) ?
C26 H26 0.9300 ?
C27 C28 1.381(9) ?
C27 H27 0.9300 ?
C28 C29 1.383(8) ?
C28 H28 0.9300 ?
C29 C30 1.515(11) ?
C30 C31 1.377(9) ?
C31 C32 1.369(10) ?
C31 H31 0.9300 ?
C32 C33 1.340(10) ?
C32 H32 0.9300 ?
C33 C34 1.374(9) ?
C33 H33 0.9300 ?
C34 H34 0.9300 ?
C35 C36 1.501(8) ?
C36 H36A 0.9600 ?
C36 H36B 0.9600 ?
C36 H36C 0.9600 ?
C37 C38 1.491(9) ?
C38 H38A 0.9600 ?
C38 H38B 0.9600 ?
C38 H38C 0.9600 ?

loop_
_geom_hbond_atom_site_label_D
_geom_hbond_atom_site_label_H
_geom_hbond_atom_site_label_A
_geom_hbond_site_symmetry_A
_geom_hbond_distance_DH
_geom_hbond_distance_HA
_geom_hbond_distance_DA
_geom_hbond_angle_DHA
N6 H6B O1 4_545 0.86 2.30 3.101(6) 156.1
N6 H6A O2 4 0.86 2.44 3.232(7) 154.1
N5 H5B O4 2_664 0.86 2.42 3.270(7) 168.5
N5 H5A O3 2_674 0.86 2.29 3.093(7) 155.4
C18 H18 O5 3_475 0.93 2.38 3.298(7) 170.2
C21 H21 O5 3_475 0.93 2.52 3.441(7) 172.1
C28 H28 O8 3_565 0.93 2.38 3.295(8) 169.0
C31 H31 O8 3_565 0.93 2.37 3.295(8) 170.8

loop_
_geom_torsion_atom_site_label_1
_geom_torsion_atom_site_label_2
_geom_torsion_atom_site_label_3
_geom_torsion_atom_site_label_4
_geom_torsion
O6 Cd1 N1 C24 -35.5(4)
O2 Cd1 N1 C24 155.8(10)
N2 Cd1 N1 C24 178.4(5)
O8 Cd1 N1 C24 85.4(4)
O1 Cd1 N1 C24 -116.0(4)
O6 Cd1 N1 C20 153.8(4)
O2 Cd1 N1 C20 -14.9(14)
N2 Cd1 N1 C20 7.8(4)
O8 Cd1 N1 C20 -85.2(4)
O1 Cd1 N1 C20 73.3(4)
O6 Cd1 N2 C15 123.4(5)
O2 Cd1 N2 C15 -5.1(5)
O8 Cd1 N2 C15 -98.9(5)
N1 Cd1 N2 C15 177.8(5)
O1 Cd1 N2 C15 44.5(5)
O6 Cd1 N2 C19 -61.4(5)
O2 Cd1 N2 C19 170.2(4)
O8 Cd1 N2 C19 76.3(4)
N1 Cd1 N2 C19 -6.9(4)
O1 Cd1 N2 C19 -140.2(4)
O7 Cd2 N3 C29 42.3(6)
O5 Cd2 N3 C29 -86.1(5)
O3 Cd2 N3 C29 176.3(4)
N4 Cd2 N3 C29 1.1(4)
O4 Cd2 N3 C29 122.9(4)
O7 Cd2 N3 C25 -141.2(5)
O5 Cd2 N3 C25 90.4(5)
O3 Cd2 N3 C25 -7.2(5)
N4 Cd2 N3 C25 177.5(6)
O4 Cd2 N3 C25 -60.7(5)
O7 Cd2 N4 C30 -162.5(4)
O5 Cd2 N4 C30 86.4(4)
O3 Cd2 N4 C30 -23.3(9)
N3 Cd2 N4 C30 -1.2(4)
O4 Cd2 N4 C30 -76.1(4)
O7 Cd2 N4 C34 21.0(5)
O5 Cd2 N4 C34 -90.1(5)
O3 Cd2 N4 C34 160.1(6)
N3 Cd2 N4 C34 -177.7(5)
O4 Cd2 N4 C34 107.4(5)
O6 Cd1 O1 C7 105.3(3)
O2 Cd1 O1 C7 -5.3(3)
N2 Cd1 O1 C7 -116.7(3)
O8 Cd1 O1 C7 -33.3(4)
N1 Cd1 O1 C7 -176.0(3)
O6 Cd1 O2 C7 -69.1(4)
N2 Cd1 O2 C7 77.5(3)
O8 Cd1 O2 C7 169.1(3)
N1 Cd1 O2 C7 99.4(12)
O1 Cd1 O2 C7 5.4(3)
O7 Cd2 O3 C14 72.3(3)
O5 Cd2 O3 C14 -174.4(3)
N3 Cd2 O3 C14 -86.8(3)
N4 Cd2 O3 C14 -65.8(8)
O4 Cd2 O3 C14 -6.6(3)
O7 Cd2 O4 C14 -98.8(3)
O5 Cd2 O4 C14 31.9(5)
O3 Cd2 O4 C14 6.8(3)
N3 Cd2 O4 C14 109.8(3)
N4 Cd2 O4 C14 174.6(3)
O7 Cd2 O5 C35 36.6(5)
O3 Cd2 O5 C35 -68.8(5)
N3 Cd2 O5 C35 -167.5(5)
N4 Cd2 O5 C35 123.0(5)
O4 Cd2 O5 C35 -89.3(5)
O2 Cd1 O6 C35 10.5(7)
N2 Cd1 O6 C35 -117.6(6)
O8 Cd1 O6 C35 113.1(6)
N1 Cd1 O6 C35 -168.0(7)
O1 Cd1 O6 C35 -39.8(6)
O5 Cd2 O7 C37 -137.1(8)
O3 Cd2 O7 C37 -33.8(8)
N3 Cd2 O7 C37 99.8(8)
N4 Cd2 O7 C37 137.9(8)
O4 Cd2 O7 C37 19.3(8)
O6 Cd1 O8 C37 -35.8(6)
O2 Cd1 O8 C37 72.8(5)
N2 Cd1 O8 C37 176.0(5)
N1 Cd1 O8 C37 -114.2(5)
O1 Cd1 O8 C37 94.8(6)
C6 C1 C2 C3 1.2(8)
C7 C1 C2 C3 -175.0(5)
C1 C2 C3 C4 -0.5(9)
C2 C3 C4 N5 177.0(6)
C2 C3 C4 C5 -0.8(8)
N5 C4 C5 C6 -176.4(6)
C3 C4 C5 C6 1.3(8)
C2 C1 C6 C5 -0.6(8)
C7 C1 C6 C5 175.6(5)
C4 C5 C6 C1 -0.6(9)
Cd1 O2 C7 O1 -10.6(6)
Cd1 O2 C7 C1 166.7(4)
Cd1 O1 C7 O2 9.0(5)
Cd1 O1 C7 C1 -168.2(5)
C6 C1 C7 O2 -167.3(5)
C2 C1 C7 O2 8.7(8)
C6 C1 C7 O1 9.9(8)
C2 C1 C7 O1 -174.0(5)
C13 C8 C9 C10 0.6(8)
C14 C8 C9 C10 175.8(5)
C8 C9 C10 C11 -1.3(9)
C9 C10 C11 N6 -174.7(5)
C9 C10 C11 C12 0.9(8)
N6 C11 C12 C13 175.8(5)
C10 C11 C12 C13 0.2(8)
C11 C12 C13 C8 -0.8(8)
C9 C8 C13 C12 0.5(8)
C14 C8 C13 C12 -174.9(5)
Cd2 O4 C14 O3 -11.6(5)
Cd2 O4 C14 C8 167.1(5)
Cd2 O3 C14 O4 12.6(6)
Cd2 O3 C14 C8 -166.2(4)
C9 C8 C14 O4 177.3(5)
C13 C8 C14 O4 -7.5(8)
C9 C8 C14 O3 -3.9(8)
C13 C8 C14 O3 171.2(5)
C19 N2 C15 C16 -2.3(10)
Cd1 N2 C15 C16 173.0(5)
N2 C15 C16 C17 1.1(11)
C15 C16 C17 C18 1.1(10)
C16 C17 C18 C19 -2.2(9)
C15 N2 C19 C18 1.1(8)
Cd1 N2 C19 C18 -174.4(4)
C15 N2 C19 C20 -178.9(5)
Cd1 N2 C19 C20 5.6(6)
C17 C18 C19 N2 1.1(8)
C17 C18 C19 C20 -178.9(5)
C24 N1 C20 C21 3.5(8)
Cd1 N1 C20 C21 174.6(4)
C24 N1 C20 C19 -178.9(5)
Cd1 N1 C20 C19 -7.8(6)
N2 C19 C20 N1 1.7(7)
C18 C19 C20 N1 -178.4(5)
N2 C19 C20 C21 179.2(5)
C18 C19 C20 C21 -0.8(8)
N1 C20 C21 C22 -2.5(9)
C19 C20 C21 C22 -179.9(5)
C20 C21 C22 C23 1.4(10)
C21 C22 C23 C24 -1.3(11)
C20 N1 C24 C23 -3.5(9)
Cd1 N1 C24 C23 -174.0(5)
C22 C23 C24 N1 2.4(10)
C29 N3 C25 C26 0.4(10)
Cd2 N3 C25 C26 -176.1(5)
N3 C25 C26 C27 -1.5(11)
C25 C26 C27 C28 1.6(11)
C26 C27 C28 C29 -0.8(11)
C25 N3 C29 C28 0.5(9)
Cd2 N3 C29 C28 177.0(4)
C25 N3 C29 C30 -177.5(5)
Cd2 N3 C29 C30 -0.9(6)
C27 C28 C29 N3 -0.3(9)
C27 C28 C29 C30 177.5(6)
C34 N4 C30 C31 0.1(9)
Cd2 N4 C30 C31 -176.7(5)
C34 N4 C30 C29 177.9(5)
Cd2 N4 C30 C29 1.1(6)
N3 C29 C30 N4 -0.2(7)
C28 C29 C30 N4 -178.1(5)
N3 C29 C30 C31 177.7(6)
C28 C29 C30 C31 -0.2(9)
N4 C30 C31 C32 -1.0(11)
C29 C30 C31 C32 -178.7(6)
C30 C31 C32 C33 1.2(12)
C31 C32 C33 C34 -0.6(13)
C30 N4 C34 C33 0.6(9)
Cd2 N4 C34 C33 177.2(5)
C32 C33 C34 N4 -0.4(11)
Cd2 O5 C35 O6 6.9(8)
Cd2 O5 C35 C36 -175.5(5)
Cd1 O6 C35 O5 -95.4(8)
Cd1 O6 C35 C36 87.1(7)
Cd1 O8 C37 O7 -5.4(9)
Cd1 O8 C37 C38 176.1(6)
Cd2 O7 C37 O8 121.7(8)
Cd2 O7 C37 C38 -59.8(12)

_cod_database_fobs_code 2020039
